data_7053413
loop_
_publ_author_name
'Jenter, Jelena'
'Roesky, Peter W.'

_publ_section_title
;
 Dimeric complexes of lithium and sodium forming a
 tetrametallacyclobuta[1,2:1,4:2,3:3,4]tetracyclopentane structure
;
_journal_issue 8
_journal_name_full 'New Journal of Chemistry'
_journal_page_first 1541
_journal_paper_doi 10.1039/b9nj00651f
_journal_volume 34
_journal_year 2010
_chemical_formula_sum 'C60 H76 Li2 N6'
_chemical_formula_weight 895.07
_chemical_name_systematic
;
?
;
_space_group_IT_number 15
_symmetry_cell_setting monoclinic
_symmetry_space_group_name_Hall '-C 2yc'
_symmetry_space_group_name_H-M 'C 1 2/c 1'
_atom_sites_solution_hydrogens geom
_atom_sites_solution_primary direct
_atom_sites_solution_secondary difmap
_audit_creation_method SHELXL-97
_cell_angle_alpha 90.00
_cell_angle_beta 96.85(3)
_cell_angle_gamma 90.00
_cell_formula_units_Z 16
_cell_length_a 77.222(15)
_cell_length_b 15.608(3)
_cell_length_c 18.684(4)
_cell_measurement_temperature 200(2)
_cell_volume 22359(8)
_computing_cell_refinement 'STOE X-AREA, PLATON (A.L.Spek, 2005)'
_computing_data_collection 'STOE X-AREA'
_computing_data_reduction 'STOE X-RED, PLATON (A.L.Spek, 2005)'
_computing_molecular_graphics 'Diamond 2.1e/3'
_computing_publication_material 'X-STEP32, Microsoft Word'
_computing_structure_refinement 'SHELXL-97 (Sheldrick, 1997)'
_computing_structure_solution 'SHELXS-97 (Sheldrick, 1997)'
_diffrn_ambient_temperature 200(2)
_diffrn_measured_fraction_theta_full 0.956
_diffrn_measured_fraction_theta_max 0.956
_diffrn_measurement_device_type 'STOE IPDS 2'
_diffrn_measurement_method 'area detector'
_diffrn_radiation_monochromator graphite
_diffrn_radiation_source 'fine-focus sealed tube'
_diffrn_radiation_type MoK\a
_diffrn_radiation_wavelength 0.71073
_diffrn_reflns_av_R_equivalents 0.0924
_diffrn_reflns_av_sigmaI/netI 0.0928
_diffrn_reflns_limit_h_max 90
_diffrn_reflns_limit_h_min -89
_diffrn_reflns_limit_k_max 17
_diffrn_reflns_limit_k_min -18
_diffrn_reflns_limit_l_max 21
_diffrn_reflns_limit_l_min -21
_diffrn_reflns_number 45705
_diffrn_reflns_theta_full 24.61
_diffrn_reflns_theta_max 24.61
_diffrn_reflns_theta_min 1.06
_exptl_absorpt_coefficient_mu 0.062
_exptl_absorpt_correction_type none
_exptl_crystal_colour yellow
_exptl_crystal_density_diffrn 1.064
_exptl_crystal_density_method 'not measured'
_exptl_crystal_description prism
_exptl_crystal_F_000 7744
_exptl_crystal_size_max 0.632
_exptl_crystal_size_mid 0.28
_exptl_crystal_size_min 0.133
_refine_diff_density_max 0.445
_refine_diff_density_min -0.399
_refine_diff_density_rms 0.059
_refine_ls_extinction_method none
_refine_ls_goodness_of_fit_ref 0.995
_refine_ls_hydrogen_treatment constr
_refine_ls_matrix_type full
_refine_ls_number_parameters 1247
_refine_ls_number_reflns 18020
_refine_ls_number_restraints 0
_refine_ls_restrained_S_all 0.995
_refine_ls_R_factor_all 0.1572
_refine_ls_R_factor_gt 0.0910
_refine_ls_shift/su_max 0.015
_refine_ls_shift/su_mean 0.002
_refine_ls_structure_factor_coef Fsqd
_refine_ls_weighting_details 'calc w=1/[\s^2^(Fo^2^)+(0.1345P)^2^+0.0000P] where P=(Fo^2^+2Fc^2^)/3'
_refine_ls_weighting_scheme calc
_refine_ls_wR_factor_gt 0.2177
_refine_ls_wR_factor_ref 0.2499
_reflns_number_gt 9745
_reflns_number_total 18020
_reflns_threshold_expression >2sigma(I)
_cod_data_source_file b9nj00651f.txt
_cod_data_source_block 2
_cod_original_sg_symbol_H-M C2/c
_cod_database_code 7053413

loop_
_symmetry_equiv_pos_as_xyz
'x, y, z'
'-x, y, -z+1/2'
'x+1/2, y+1/2, z'
'-x+1/2, y+1/2, -z+1/2'
'-x, -y, -z'
'x, -y, z-1/2'
'-x+1/2, -y+1/2, -z'
'x+1/2, -y+1/2, z-1/2'

loop_
_atom_site_label
_atom_site_type_symbol
_atom_site_fract_x
_atom_site_fract_y
_atom_site_fract_z
_atom_site_U_iso_or_equiv
_atom_site_adp_type
_atom_site_occupancy
_atom_site_symmetry_multiplicity
_atom_site_calc_flag
_atom_site_refinement_flags
C1 C 0.21814(5) 0.3845(3) 0.10942(19) 0.0462(9) Uani 1 1 d .
H1 H 0.2286 0.4172 0.1164 0.055 Uiso 1 1 calc R
C2 C 0.21703(5) 0.3149(2) 0.05972(19) 0.0434(9) Uani 1 1 d .
C3 C 0.22813(6) 0.3041(3) 0.0060(2) 0.0576(11) Uani 1 1 d .
H3 H 0.2380 0.3378 -0.0012 0.069 Uiso 1 1 calc R
C4 C 0.22165(5) 0.2337(3) -0.0346(2) 0.0543(11) Uani 1 1 d .
H4 H 0.2261 0.2104 -0.0757 0.065 Uiso 1 1 calc R
C5 C 0.20724(5) 0.2041(2) -0.00280(18) 0.0430(9) Uani 1 1 d .
C6 C 0.19810(5) 0.1261(2) -0.02133(19) 0.0459(9) Uani 1 1 d .
H6 H 0.1997 0.0992 -0.0656 0.055 Uiso 1 1 calc R
C7 C 0.20753(5) 0.4800(2) 0.1897(2) 0.0448(9) Uani 1 1 d .
C8 C 0.20987(5) 0.5612(2) 0.1597(2) 0.0466(9) Uani 1 1 d .
C9 C 0.21125(6) 0.6312(3) 0.2068(2) 0.0589(11) Uani 1 1 d .
H9 H 0.2129 0.6867 0.1880 0.071 Uiso 1 1 calc R
C10 C 0.21026(6) 0.6224(3) 0.2791(2) 0.0619(12) Uani 1 1 d .
H10 H 0.2112 0.6712 0.3097 0.074 Uiso 1 1 calc R
C11 C 0.20786(7) 0.5418(3) 0.3072(2) 0.0635(12) Uani 1 1 d .
H11 H 0.2072 0.5359 0.3574 0.076 Uiso 1 1 calc R
C12 C 0.20635(6) 0.4695(3) 0.2637(2) 0.0516(10) Uani 1 1 d .
C13 C 0.18076(6) 0.0074(3) -0.00213(19) 0.0502(10) Uani 1 1 d .
C14 C 0.16259(6) -0.0010(3) -0.0106(2) 0.0645(12) Uani 1 1 d .
C15 C 0.15547(8) -0.0809(4) -0.0278(3) 0.0850(17) Uani 1 1 d .
H15 H 0.1432 -0.0879 -0.0335 0.102 Uiso 1 1 calc R
C16 C 0.16614(10) -0.1514(4) -0.0369(3) 0.0917(19) Uani 1 1 d .
H16 H 0.1611 -0.2060 -0.0484 0.110 Uiso 1 1 calc R
C17 C 0.18410(9) -0.1408(3) -0.0289(2) 0.0784(16) Uani 1 1 d .
H17 H 0.1913 -0.1887 -0.0361 0.094 Uiso 1 1 calc R
C18 C 0.19193(6) -0.0623(3) -0.0106(2) 0.0571(11) Uani 1 1 d .
C19 C 0.21106(6) 0.5772(3) 0.0806(2) 0.0545(10) Uani 1 1 d .
H19 H 0.2094 0.5207 0.0554 0.065 Uiso 1 1 calc R
C20 C 0.22919(7) 0.6098(4) 0.0684(3) 0.0824(16) Uani 1 1 d .
H20A H 0.2308 0.6681 0.0877 0.124 Uiso 1 1 calc R
H20B H 0.2302 0.6103 0.0166 0.124 Uiso 1 1 calc R
H20C H 0.2381 0.5720 0.0931 0.124 Uiso 1 1 calc R
C21 C 0.19679(6) 0.6369(3) 0.0465(2) 0.0697(13) Uani 1 1 d .
H21A H 0.1854 0.6099 0.0482 0.105 Uiso 1 1 calc R
H21B H 0.1985 0.6480 -0.0037 0.105 Uiso 1 1 calc R
H21C H 0.1973 0.6910 0.0733 0.105 Uiso 1 1 calc R
C22 C 0.20361(7) 0.3831(3) 0.2961(2) 0.0698(14) Uani 1 1 d .
H22 H 0.2031 0.3396 0.2566 0.084 Uiso 1 1 calc R
C23 C 0.21874(9) 0.3590(4) 0.3531(3) 0.105(2) Uani 1 1 d .
H23A H 0.2297 0.3612 0.3318 0.158 Uiso 1 1 calc R
H23B H 0.2169 0.3009 0.3707 0.158 Uiso 1 1 calc R
H23C H 0.2192 0.3995 0.3934 0.158 Uiso 1 1 calc R
C24 C 0.18614(8) 0.3798(4) 0.3282(3) 0.0914(18) Uani 1 1 d .
H24A H 0.1866 0.4191 0.3693 0.137 Uiso 1 1 calc R
H24B H 0.1841 0.3213 0.3444 0.137 Uiso 1 1 calc R
H24C H 0.1767 0.3968 0.2914 0.137 Uiso 1 1 calc R
C25 C 0.15103(7) 0.0769(4) -0.0010(3) 0.0863(16) Uani 1 1 d .
H25 H 0.1584 0.1292 -0.0039 0.104 Uiso 1 1 calc R
C26 C 0.13595(10) 0.0834(6) -0.0607(4) 0.142(3) Uani 1 1 d .
H26A H 0.1405 0.0845 -0.1075 0.213 Uiso 1 1 calc R
H26B H 0.1294 0.1360 -0.0546 0.213 Uiso 1 1 calc R
H26C H 0.1283 0.0337 -0.0585 0.213 Uiso 1 1 calc R
C27 C 0.14499(9) 0.0762(4) 0.0727(4) 0.109(2) Uani 1 1 d .
H27A H 0.1382 0.0240 0.0784 0.163 Uiso 1 1 calc R
H27B H 0.1377 0.1265 0.0782 0.163 Uiso 1 1 calc R
H27C H 0.1551 0.0774 0.1096 0.163 Uiso 1 1 calc R
C28 C 0.21176(7) -0.0573(3) 0.0011(2) 0.0681(13) Uani 1 1 d .
H28 H 0.2150 0.0012 0.0200 0.082 Uiso 1 1 calc R
C29 C 0.21970(8) -0.0687(4) -0.0702(3) 0.0960(19) Uani 1 1 d .
H29A H 0.2159 -0.1235 -0.0923 0.144 Uiso 1 1 calc R
H29B H 0.2325 -0.0680 -0.0604 0.144 Uiso 1 1 calc R
H29C H 0.2158 -0.0217 -0.1031 0.144 Uiso 1 1 calc R
C30 C 0.21973(9) -0.1227(4) 0.0573(3) 0.0924(17) Uani 1 1 d .
H30A H 0.2146 -0.1150 0.1023 0.139 Uiso 1 1 calc R
H30B H 0.2324 -0.1139 0.0663 0.139 Uiso 1 1 calc R
H30C H 0.2173 -0.1809 0.0391 0.139 Uiso 1 1 calc R
C31 C 0.15082(5) 0.3460(2) 0.12118(19) 0.0458(9) Uani 1 1 d .
H31 H 0.1392 0.3671 0.1172 0.055 Uiso 1 1 calc R
C32 C 0.15567(5) 0.2781(2) 0.17030(19) 0.0423(9) Uani 1 1 d .
C33 C 0.14618(5) 0.2514(3) 0.2260(2) 0.0563(11) Uani 1 1 d .
H33 H 0.1350 0.2710 0.2350 0.068 Uiso 1 1 calc R
C34 C 0.15641(5) 0.1909(3) 0.2652(2) 0.0532(10) Uani 1 1 d .
H34 H 0.1538 0.1618 0.3072 0.064 Uiso 1 1 calc R
C35 C 0.17152(5) 0.1812(2) 0.23030(18) 0.0430(9) Uani 1 1 d .
C36 C 0.18446(5) 0.1171(2) 0.24705(19) 0.0447(9) Uani 1 1 d .
H36 H 0.1852 0.0898 0.2928 0.054 Uiso 1 1 calc R
C37 C 0.15579(5) 0.4496(2) 0.0352(2) 0.0419(9) Uani 1 1 d .
C38 C 0.15144(5) 0.5288(2) 0.0649(2) 0.0473(9) Uani 1 1 d .
C39 C 0.14669(5) 0.5953(3) 0.0159(2) 0.0576(11) Uani 1 1 d .
H39 H 0.1435 0.6493 0.0338 0.069 Uiso 1 1 calc R
C40 C 0.14646(6) 0.5844(3) -0.0571(3) 0.0642(12) Uani 1 1 d .
H40 H 0.1432 0.6307 -0.0889 0.077 Uiso 1 1 calc R
C41 C 0.15091(6) 0.5063(3) -0.0843(2) 0.0646(12) Uani 1 1 d .
H41 H 0.1508 0.4993 -0.1349 0.078 Uiso 1 1 calc R
C42 C 0.15559(5) 0.4377(3) -0.0385(2) 0.0514(10) Uani 1 1 d .
C43 C 0.20671(5) 0.0243(2) 0.2241(2) 0.0467(9) Uani 1 1 d .
C44 C 0.20001(6) -0.0557(2) 0.2415(2) 0.0513(10) Uani 1 1 d .
C45 C 0.21198(7) -0.1195(3) 0.2650(2) 0.0644(12) Uani 1 1 d .
H45 H 0.2079 -0.1742 0.2778 0.077 Uiso 1 1 calc R
C46 C 0.22962(7) -0.1042(4) 0.2698(3) 0.0785(15) Uani 1 1 d .
H46 H 0.2375 -0.1477 0.2887 0.094 Uiso 1 1 calc R
C47 C 0.23614(7) -0.0285(3) 0.2483(3) 0.0756(14) Uani 1 1 d .
H47 H 0.2484 -0.0205 0.2502 0.091 Uiso 1 1 calc R
C48 C 0.22464(6) 0.0375(3) 0.2235(2) 0.0616(12) Uani 1 1 d .
C49 C 0.15183(5) 0.5446(3) 0.1458(2) 0.0546(10) Uani 1 1 d .
H49 H 0.1579 0.4950 0.1715 0.066 Uiso 1 1 calc R
C50 C 0.16171(7) 0.6253(3) 0.1709(3) 0.0780(15) Uani 1 1 d .
H50A H 0.1737 0.6216 0.1586 0.117 Uiso 1 1 calc R
H50B H 0.1619 0.6310 0.2232 0.117 Uiso 1 1 calc R
H50C H 0.1559 0.6752 0.1470 0.117 Uiso 1 1 calc R
C51 C 0.13342(6) 0.5486(4) 0.1678(3) 0.0764(15) Uani 1 1 d .
H51A H 0.1341 0.5543 0.2203 0.115 Uiso 1 1 calc R
H51B H 0.1271 0.4959 0.1525 0.115 Uiso 1 1 calc R
H51C H 0.1272 0.5980 0.1447 0.115 Uiso 1 1 calc R
C52 C 0.16019(6) 0.3515(3) -0.0693(2) 0.0613(12) Uani 1 1 d .
H52 H 0.1618 0.3099 -0.0283 0.074 Uiso 1 1 calc R
C53 C 0.14576(7) 0.3170(4) -0.1241(3) 0.0896(17) Uani 1 1 d .
H53A H 0.1350 0.3107 -0.1014 0.134 Uiso 1 1 calc R
H53B H 0.1492 0.2611 -0.1416 0.134 Uiso 1 1 calc R
H53C H 0.1437 0.3569 -0.1647 0.134 Uiso 1 1 calc R
C54 C 0.17744(7) 0.3573(4) -0.1002(3) 0.0853(16) Uani 1 1 d .
H54A H 0.1765 0.3997 -0.1392 0.128 Uiso 1 1 calc R
H54B H 0.1803 0.3012 -0.1192 0.128 Uiso 1 1 calc R
H54C H 0.1866 0.3746 -0.0622 0.128 Uiso 1 1 calc R
C55 C 0.18050(6) -0.0772(3) 0.2293(2) 0.0550(10) Uani 1 1 d .
H55 H 0.1743 -0.0249 0.2089 0.066 Uiso 1 1 calc R
C56 C 0.17674(8) -0.1481(3) 0.1749(3) 0.0838(16) Uani 1 1 d .
H56A H 0.1826 -0.2006 0.1934 0.126 Uiso 1 1 calc R
H56B H 0.1810 -0.1316 0.1296 0.126 Uiso 1 1 calc R
H56C H 0.1641 -0.1581 0.1665 0.126 Uiso 1 1 calc R
C57 C 0.17319(7) -0.0985(4) 0.2996(3) 0.0813(15) Uani 1 1 d .
H57A H 0.1795 -0.1478 0.3226 0.122 Uiso 1 1 calc R
H57B H 0.1608 -0.1124 0.2894 0.122 Uiso 1 1 calc R
H57C H 0.1747 -0.0490 0.3321 0.122 Uiso 1 1 calc R
C58 C 0.23129(7) 0.1231(4) 0.1975(3) 0.0921(19) Uani 1 1 d .
H58 H 0.2208 0.1535 0.1735 0.111 Uiso 1 1 calc R
C59 C 0.24326(9) 0.1132(4) 0.1411(4) 0.110(2) Uiso 1 1 d .
H59A H 0.2471 0.1699 0.1267 0.165 Uiso 1 1 calc R
H59B H 0.2371 0.0839 0.0991 0.165 Uiso 1 1 calc R
H59C H 0.2535 0.0794 0.1604 0.165 Uiso 1 1 calc R
C60 C 0.23829(11) 0.1786(5) 0.2589(4) 0.126(2) Uiso 1 1 d .
H60A H 0.2491 0.1538 0.2828 0.189 Uiso 1 1 calc R
H60B H 0.2297 0.1827 0.2934 0.189 Uiso 1 1 calc R
H60C H 0.2407 0.2359 0.2410 0.189 Uiso 1 1 calc R
C61 C 0.06961(5) 0.1323(2) 0.40346(18) 0.0409(8) Uani 1 1 d .
H61 H 0.0702 0.1044 0.3586 0.049 Uiso 1 1 calc R
C62 C 0.08018(5) 0.2060(2) 0.41964(18) 0.0381(8) Uani 1 1 d .
C63 C 0.09461(5) 0.2291(3) 0.3845(2) 0.0494(10) Uani 1 1 d .
H63 H 0.0984 0.2024 0.3434 0.059 Uiso 1 1 calc R
C64 C 0.10216(5) 0.2982(2) 0.42174(19) 0.0469(10) Uani 1 1 d .
H64 H 0.1122 0.3288 0.4113 0.056 Uiso 1 1 calc R
C65 C 0.09219(4) 0.3146(2) 0.47801(18) 0.0384(8) Uani 1 1 d .
C66 C 0.09482(5) 0.3856(2) 0.52727(18) 0.0403(8) Uani 1 1 d .
H66 H 0.1056 0.4157 0.5307 0.048 Uiso 1 1 calc R
C67 C 0.05048(5) 0.0223(2) 0.42423(19) 0.0471(10) Uani 1 1 d .
C68 C 0.03223(6) 0.0228(3) 0.4160(2) 0.0602(12) Uani 1 1 d .
C69 C 0.02361(7) -0.0543(4) 0.3971(2) 0.0767(16) Uani 1 1 d .
H69 H 0.0112 -0.0561 0.3902 0.092 Uiso 1 1 calc R
C70 C 0.03322(9) -0.1283(3) 0.3884(3) 0.0860(19) Uani 1 1 d .
H70 H 0.0272 -0.1805 0.3765 0.103 Uiso 1 1 calc R
C71 C 0.05103(8) -0.1279(3) 0.3964(3) 0.0746(15) Uani 1 1 d .
H71 H 0.0572 -0.1793 0.3892 0.090 Uiso 1 1 calc R
C72 C 0.06029(6) -0.0524(3) 0.4151(2) 0.0557(11) Uani 1 1 d .
C73 C 0.08692(5) 0.4829(2) 0.61176(19) 0.0418(9) Uani 1 1 d .
C74 C 0.08634(5) 0.4717(3) 0.6856(2) 0.0493(10) Uani 1 1 d .
C75 C 0.09009(6) 0.5422(3) 0.7310(2) 0.0616(12) Uani 1 1 d .
H75 H 0.0901 0.5356 0.7816 0.074 Uiso 1 1 calc R
C76 C 0.09376(7) 0.6206(3) 0.7037(2) 0.0671(13) Uani 1 1 d .
H76 H 0.0964 0.6676 0.7354 0.081 Uiso 1 1 calc R
C77 C 0.09371(6) 0.6318(3) 0.6305(2) 0.0619(12) Uani 1 1 d .
H77 H 0.0960 0.6869 0.6123 0.074 Uiso 1 1 calc R
C78 C 0.09037(5) 0.5633(2) 0.5825(2) 0.0477(9) Uani 1 1 d .
C79 C 0.02199(6) 0.1047(3) 0.4266(3) 0.0739(14) Uani 1 1 d .
H79 H 0.0300 0.1544 0.4221 0.089 Uiso 1 1 calc R
C80 C 0.01645(9) 0.1068(4) 0.5023(3) 0.104(2) Uani 1 1 d .
H80A H 0.0102 0.1604 0.5090 0.156 Uiso 1 1 calc R
H80B H 0.0268 0.1035 0.5380 0.156 Uiso 1 1 calc R
H80C H 0.0088 0.0581 0.5085 0.156 Uiso 1 1 calc R
C81 C 0.00622(9) 0.1155(6) 0.3698(4) 0.127(3) Uani 1 1 d .
H81A H -0.0017 0.0666 0.3720 0.190 Uiso 1 1 calc R
H81B H 0.0101 0.1183 0.3219 0.190 Uiso 1 1 calc R
H81C H 0.0001 0.1685 0.3791 0.190 Uiso 1 1 calc R
C82 C 0.08027(7) -0.0555(3) 0.4264(2) 0.0623(12) Uani 1 1 d .
H82 H 0.0845 0.0036 0.4400 0.075 Uiso 1 1 calc R
C83 C 0.08726(9) -0.1148(4) 0.4876(3) 0.0983(19) Uani 1 1 d .
H83A H 0.0843 -0.1742 0.4741 0.147 Uiso 1 1 calc R
H83B H 0.0820 -0.0998 0.5311 0.147 Uiso 1 1 calc R
H83C H 0.1000 -0.1086 0.4970 0.147 Uiso 1 1 calc R
C84 C 0.08741(8) -0.0783(4) 0.3564(3) 0.101(2) Uani 1 1 d .
H84A H 0.1002 -0.0749 0.3635 0.151 Uiso 1 1 calc R
H84B H 0.0828 -0.0381 0.3185 0.151 Uiso 1 1 calc R
H84C H 0.0838 -0.1367 0.3421 0.151 Uiso 1 1 calc R
C85 C 0.08195(6) 0.3849(3) 0.7168(2) 0.0598(12) Uani 1 1 d .
H85 H 0.0800 0.3437 0.6757 0.072 Uiso 1 1 calc R
C86 C 0.06527(7) 0.3884(3) 0.7517(3) 0.0847(16) Uani 1 1 d .
H86A H 0.0624 0.3309 0.7679 0.127 Uiso 1 1 calc R
H86B H 0.0558 0.4092 0.7166 0.127 Uiso 1 1 calc R
H86C H 0.0668 0.4273 0.7931 0.127 Uiso 1 1 calc R
C87 C 0.09695(8) 0.3508(4) 0.7686(4) 0.107(2) Uani 1 1 d .
H87A H 0.1075 0.3472 0.7440 0.160 Uiso 1 1 calc R
H87B H 0.0940 0.2937 0.7852 0.160 Uiso 1 1 calc R
H87C H 0.0991 0.3894 0.8101 0.160 Uiso 1 1 calc R
C88 C 0.09025(6) 0.5806(3) 0.5021(2) 0.0570(11) Uani 1 1 d .
H88 H 0.0882 0.5245 0.4766 0.068 Uiso 1 1 calc R
C89 C 0.10757(7) 0.6138(4) 0.4858(3) 0.0891(18) Uani 1 1 d .
H89A H 0.1169 0.5758 0.5075 0.134 Uiso 1 1 calc R
H89B H 0.1094 0.6716 0.5057 0.134 Uiso 1 1 calc R
H89C H 0.1078 0.6156 0.4335 0.134 Uiso 1 1 calc R
C90 C 0.07552(8) 0.6404(4) 0.4725(3) 0.0853(16) Uani 1 1 d .
H90A H 0.0766 0.6538 0.4220 0.128 Uiso 1 1 calc R
H90B H 0.0762 0.6935 0.5007 0.128 Uiso 1 1 calc R
H90C H 0.0643 0.6124 0.4757 0.128 Uiso 1 1 calc R
C91 C 0.05817(5) 0.1329(2) 0.67689(18) 0.0417(9) Uani 1 1 d .
H91 H 0.0582 0.1059 0.7225 0.050 Uiso 1 1 calc R
C92 C 0.04601(5) 0.2001(2) 0.65797(18) 0.0395(8) Uani 1 1 d .
C93 C 0.03106(5) 0.2156(3) 0.6920(2) 0.0524(10) Uani 1 1 d .
H93 H 0.0279 0.1879 0.7338 0.063 Uiso 1 1 calc R
C94 C 0.02186(5) 0.2790(3) 0.6526(2) 0.0563(11) Uani 1 1 d .
H94 H 0.0111 0.3033 0.6617 0.068 Uiso 1 1 calc R
C95 C 0.03165(5) 0.3005(2) 0.59636(18) 0.0406(9) Uani 1 1 d .
C96 C 0.02777(5) 0.3681(2) 0.54577(18) 0.0427(9) Uani 1 1 d .
H96 H 0.0165 0.3930 0.5414 0.051 Uiso 1 1 calc R
C97 C 0.07964(5) 0.0332(2) 0.65758(19) 0.0442(9) Uani 1 1 d .
C98 C 0.07160(6) -0.0459(3) 0.6680(2) 0.0497(10) Uani 1 1 d .
C99 C 0.08257(7) -0.1152(3) 0.6901(2) 0.0641(13) Uani 1 1 d .
H99 H 0.0775 -0.1693 0.6986 0.077 Uiso 1 1 calc R
C100 C 0.10043(8) -0.1064(3) 0.6995(3) 0.0747(15) Uani 1 1 d .
H100 H 0.1076 -0.1544 0.7140 0.090 Uiso 1 1 calc R
C101 C 0.10807(6) -0.0284(3) 0.6880(2) 0.0664(13) Uani 1 1 d .
H101 H 0.1204 -0.0231 0.6950 0.080 Uiso 1 1 calc R
C102 C 0.09789(5) 0.0424(3) 0.6663(2) 0.0529(10) Uani 1 1 d .
C103 C 0.03397(5) 0.4679(2) 0.45994(19) 0.0423(9) Uani 1 1 d .
C104 C 0.02953(5) 0.5478(3) 0.4874(2) 0.0497(10) Uani 1 1 d .
C105 C 0.02532(6) 0.6132(3) 0.4391(3) 0.0636(12) Uani 1 1 d .
H105 H 0.0222 0.6675 0.4567 0.076 Uiso 1 1 calc R
C106 C 0.02543(6) 0.6021(3) 0.3656(3) 0.0679(13) Uani 1 1 d .
H106 H 0.0225 0.6483 0.3333 0.081 Uiso 1 1 calc R
C107 C 0.02986(6) 0.5238(3) 0.3397(2) 0.0624(12) Uani 1 1 d .
H107 H 0.0299 0.5165 0.2892 0.075 Uiso 1 1 calc R
C108 C 0.03426(5) 0.4551(3) 0.3853(2) 0.0504(10) Uani 1 1 d .
C109 C 0.05185(6) -0.0600(3) 0.6550(2) 0.0581(11) Uani 1 1 d .
H109 H 0.0465 -0.0049 0.6361 0.070 Uiso 1 1 calc R
C110 C 0.04695(8) -0.1284(4) 0.5982(3) 0.0883(17) Uani 1 1 d .
H11A H 0.0517 -0.1837 0.6156 0.132 Uiso 1 1 calc R
H11B H 0.0517 -0.1130 0.5536 0.132 Uiso 1 1 calc R
H11C H 0.0342 -0.1324 0.5886 0.132 Uiso 1 1 calc R
C111 C 0.04415(7) -0.0809(4) 0.7238(3) 0.0881(17) Uani 1 1 d .
H11D H 0.0479 -0.0377 0.7605 0.132 Uiso 1 1 calc R
H11E H 0.0482 -0.1375 0.7412 0.132 Uiso 1 1 calc R
H11F H 0.0314 -0.0811 0.7143 0.132 Uiso 1 1 calc R
C112 C 0.10625(6) 0.1284(3) 0.6530(3) 0.0642(12) Uani 1 1 d .
H112 H 0.0972 0.1738 0.6566 0.077 Uiso 1 1 calc R
C113 C 0.12182(8) 0.1489(5) 0.7091(4) 0.112(2) Uani 1 1 d .
H11G H 0.1182 0.1455 0.7575 0.168 Uiso 1 1 calc R
H11H H 0.1260 0.2069 0.7007 0.168 Uiso 1 1 calc R
H11I H 0.1312 0.1075 0.7048 0.168 Uiso 1 1 calc R
C114 C 0.11142(8) 0.1317(4) 0.5768(3) 0.0931(19) Uani 1 1 d .
H11J H 0.1208 0.0904 0.5725 0.140 Uiso 1 1 calc R
H11K H 0.1155 0.1895 0.5668 0.140 Uiso 1 1 calc R
H11L H 0.1013 0.1172 0.5421 0.140 Uiso 1 1 calc R
C115 C 0.02993(6) 0.5644(3) 0.5690(2) 0.0602(11) Uani 1 1 d .
H115 H 0.0344 0.5109 0.5942 0.072 Uiso 1 1 calc R
C116 C 0.04215(10) 0.6355(5) 0.5962(3) 0.114(2) Uani 1 1 d .
H11M H 0.0382 0.6895 0.5731 0.171 Uiso 1 1 calc R
H11N H 0.0539 0.6225 0.5847 0.171 Uiso 1 1 calc R
H11O H 0.0423 0.6409 0.6486 0.171 Uiso 1 1 calc R
C117 C 0.01191(8) 0.5791(5) 0.5891(3) 0.110(2) Uani 1 1 d .
H11P H 0.0122 0.5768 0.6417 0.166 Uiso 1 1 calc R
H11Q H 0.0041 0.5345 0.5672 0.166 Uiso 1 1 calc R
H11R H 0.0077 0.6354 0.5717 0.166 Uiso 1 1 calc R
C118 C 0.03910(6) 0.3685(3) 0.3559(2) 0.0588(12) Uani 1 1 d .
H118 H 0.0413 0.3286 0.3978 0.071 Uiso 1 1 calc R
C119 C 0.05569(7) 0.3734(3) 0.3207(3) 0.0784(15) Uani 1 1 d .
H11S H 0.0537 0.4085 0.2771 0.118 Uiso 1 1 calc R
H11T H 0.0592 0.3155 0.3080 0.118 Uiso 1 1 calc R
H11U H 0.0649 0.3992 0.3544 0.118 Uiso 1 1 calc R
C120 C 0.02437(8) 0.3304(4) 0.3047(3) 0.0952(18) Uani 1 1 d .
H12A H 0.0143 0.3201 0.3306 0.143 Uiso 1 1 calc R
H12B H 0.0282 0.2762 0.2854 0.143 Uiso 1 1 calc R
H12C H 0.0211 0.3704 0.2649 0.143 Uiso 1 1 calc R
Li1 Li 0.18894(9) 0.1615(4) 0.1104(3) 0.0492(15) Uani 1 1 d .
Li2 Li 0.18541(8) 0.3248(4) 0.1133(3) 0.0445(14) Uani 1 1 d .
Li3 Li 0.06349(8) 0.1720(4) 0.5389(3) 0.0436(14) Uani 1 1 d .
Li4 Li 0.06161(8) 0.3356(4) 0.5371(3) 0.0428(13) Uani 1 1 d .
N1 N 0.20541(4) 0.40466(19) 0.14540(15) 0.0429(7) Uani 1 1 d .
N2 N 0.20413(4) 0.25429(18) 0.05554(14) 0.0391(7) Uani 1 1 d .
N3 N 0.18775(4) 0.0904(2) 0.01917(16) 0.0461(8) Uani 1 1 d .
N4 N 0.16171(4) 0.38019(19) 0.08156(15) 0.0408(7) Uani 1 1 d .
N5 N 0.17125(4) 0.23431(19) 0.17179(15) 0.0397(7) Uani 1 1 d .
N6 N 0.19530(4) 0.09437(19) 0.20248(16) 0.0447(7) Uani 1 1 d .
N7 N 0.05921(4) 0.10099(19) 0.44609(15) 0.0423(7) Uani 1 1 d .
N8 N 0.07850(4) 0.25868(17) 0.47761(14) 0.0331(6) Uani 1 1 d .
N9 N 0.08319(4) 0.40969(18) 0.56680(15) 0.0380(7) Uani 1 1 d .
N10 N 0.06922(4) 0.10690(18) 0.63476(15) 0.0385(7) Uani 1 1 d .
N11 N 0.04655(4) 0.25231(18) 0.59873(14) 0.0359(7) Uani 1 1 d .
N12 N 0.03886(4) 0.39662(19) 0.50599(15) 0.0406(7) Uani 1 1 d .

loop_
_atom_site_aniso_label
_atom_site_aniso_U_11
_atom_site_aniso_U_22
_atom_site_aniso_U_33
_atom_site_aniso_U_23
_atom_site_aniso_U_13
_atom_site_aniso_U_12
C1 0.043(2) 0.054(2) 0.041(2) -0.0009(18) 0.0057(17) -0.0018(18)
C2 0.047(2) 0.044(2) 0.041(2) -0.0020(17) 0.0135(17) -0.0002(17)
C3 0.057(2) 0.059(3) 0.062(3) -0.003(2) 0.026(2) -0.006(2)
C4 0.061(2) 0.060(3) 0.046(2) -0.002(2) 0.023(2) 0.001(2)
C5 0.054(2) 0.044(2) 0.0320(18) -0.0007(16) 0.0094(17) 0.0028(18)
C6 0.056(2) 0.049(2) 0.0331(19) 0.0010(17) 0.0076(18) 0.0089(19)
C7 0.048(2) 0.043(2) 0.042(2) -0.0042(17) 0.0026(17) 0.0007(18)
C8 0.051(2) 0.046(2) 0.042(2) -0.0002(18) 0.0053(18) 0.0005(18)
C9 0.072(3) 0.048(2) 0.057(3) -0.002(2) 0.010(2) -0.003(2)
C10 0.081(3) 0.056(3) 0.048(2) -0.012(2) 0.004(2) -0.001(2)
C11 0.094(3) 0.056(3) 0.040(2) -0.004(2) 0.008(2) -0.001(2)
C12 0.071(3) 0.047(2) 0.037(2) -0.0022(18) 0.008(2) -0.001(2)
C13 0.072(3) 0.044(2) 0.0326(19) -0.0024(17) 0.0010(19) -0.008(2)
C14 0.071(3) 0.069(3) 0.052(3) 0.009(2) 0.004(2) -0.017(3)
C15 0.096(4) 0.090(4) 0.068(3) 0.009(3) 0.003(3) -0.040(4)
C16 0.144(6) 0.070(4) 0.057(3) -0.001(3) -0.002(4) -0.035(4)
C17 0.134(5) 0.050(3) 0.052(3) -0.006(2) 0.012(3) -0.013(3)
C18 0.086(3) 0.046(2) 0.040(2) -0.0062(18) 0.008(2) -0.002(2)
C19 0.067(3) 0.054(2) 0.044(2) 0.0038(19) 0.008(2) 0.000(2)
C20 0.071(3) 0.112(4) 0.067(3) 0.018(3) 0.016(3) -0.005(3)
C21 0.078(3) 0.079(3) 0.051(3) 0.010(2) 0.006(2) 0.008(3)
C22 0.117(4) 0.055(3) 0.040(2) 0.002(2) 0.022(3) -0.005(3)
C23 0.131(5) 0.107(5) 0.079(4) 0.030(4) 0.020(4) 0.026(4)
C24 0.113(5) 0.089(4) 0.075(3) 0.003(3) 0.025(3) -0.030(4)
C25 0.058(3) 0.092(4) 0.109(4) 0.008(3) 0.014(3) -0.011(3)
C26 0.107(5) 0.208(9) 0.110(5) 0.025(6) 0.009(5) 0.034(6)
C27 0.118(5) 0.104(5) 0.106(5) -0.030(4) 0.024(4) -0.016(4)
C28 0.091(4) 0.055(3) 0.058(3) -0.001(2) 0.007(3) 0.013(3)
C29 0.104(4) 0.103(4) 0.086(4) -0.007(3) 0.036(4) 0.030(4)
C30 0.113(5) 0.076(4) 0.085(4) 0.012(3) -0.003(3) 0.016(3)
C31 0.047(2) 0.048(2) 0.042(2) 0.0023(18) 0.0069(18) 0.0037(18)
C32 0.0406(19) 0.044(2) 0.044(2) 0.0042(17) 0.0105(17) 0.0008(17)
C33 0.052(2) 0.068(3) 0.053(2) 0.004(2) 0.023(2) 0.004(2)
C34 0.061(2) 0.061(3) 0.041(2) 0.010(2) 0.018(2) 0.002(2)
C35 0.050(2) 0.047(2) 0.0337(19) 0.0072(17) 0.0113(17) 0.0022(18)
C36 0.055(2) 0.046(2) 0.0330(19) 0.0044(17) 0.0060(17) -0.0029(18)
C37 0.0391(19) 0.042(2) 0.044(2) 0.0044(17) 0.0061(17) 0.0043(16)
C38 0.043(2) 0.048(2) 0.050(2) 0.0044(19) 0.0024(18) 0.0050(18)
C39 0.051(2) 0.052(2) 0.070(3) 0.004(2) 0.006(2) 0.009(2)
C40 0.063(3) 0.064(3) 0.066(3) 0.027(2) 0.009(2) 0.011(2)
C41 0.069(3) 0.078(3) 0.048(2) 0.015(2) 0.012(2) 0.020(3)
C42 0.057(2) 0.059(3) 0.039(2) 0.0074(19) 0.0103(19) 0.014(2)
C43 0.054(2) 0.044(2) 0.042(2) 0.0085(18) 0.0043(18) 0.0047(19)
C44 0.067(3) 0.044(2) 0.043(2) 0.0042(18) 0.006(2) 0.008(2)
C45 0.088(4) 0.043(2) 0.061(3) 0.007(2) 0.000(3) 0.010(2)
C46 0.083(4) 0.079(4) 0.072(3) 0.008(3) 0.003(3) 0.033(3)
C47 0.067(3) 0.083(4) 0.077(3) 0.007(3) 0.008(3) 0.010(3)
C48 0.058(3) 0.068(3) 0.060(3) 0.013(2) 0.015(2) 0.011(2)
C49 0.053(2) 0.057(3) 0.052(2) -0.009(2) 0.002(2) 0.009(2)
C50 0.076(3) 0.081(3) 0.077(3) -0.030(3) 0.007(3) -0.012(3)
C51 0.072(3) 0.102(4) 0.056(3) -0.019(3) 0.014(2) -0.001(3)
C52 0.080(3) 0.067(3) 0.039(2) 0.003(2) 0.015(2) 0.019(2)
C53 0.090(4) 0.097(4) 0.085(4) -0.019(3) 0.022(3) 0.005(3)
C54 0.074(3) 0.098(4) 0.086(4) -0.008(3) 0.019(3) 0.025(3)
C55 0.068(3) 0.050(2) 0.045(2) 0.0065(19) 0.000(2) -0.007(2)
C56 0.102(4) 0.073(3) 0.074(3) -0.017(3) 0.005(3) -0.017(3)
C57 0.078(3) 0.101(4) 0.063(3) 0.017(3) 0.005(3) -0.025(3)
C58 0.064(3) 0.096(4) 0.121(5) 0.042(4) 0.031(3) -0.001(3)
C61 0.053(2) 0.040(2) 0.0300(18) -0.0048(16) 0.0059(17) -0.0034(17)
C62 0.046(2) 0.0357(19) 0.0333(18) -0.0048(16) 0.0066(16) -0.0032(16)
C63 0.060(2) 0.052(2) 0.040(2) -0.0114(18) 0.0197(19) -0.003(2)
C64 0.049(2) 0.051(2) 0.044(2) -0.0071(18) 0.0199(18) -0.0127(18)
C65 0.0375(18) 0.040(2) 0.0374(19) -0.0011(16) 0.0032(16) -0.0027(16)
C66 0.0401(19) 0.042(2) 0.0388(19) -0.0024(17) 0.0058(16) -0.0071(16)
C67 0.065(3) 0.045(2) 0.0333(19) -0.0078(17) 0.0109(18) -0.016(2)
C68 0.070(3) 0.064(3) 0.050(2) -0.007(2) 0.022(2) -0.025(2)
C69 0.086(3) 0.088(4) 0.059(3) -0.016(3) 0.020(3) -0.050(3)
C70 0.142(6) 0.061(3) 0.061(3) -0.021(3) 0.033(3) -0.048(4)
C71 0.114(4) 0.053(3) 0.061(3) -0.012(2) 0.027(3) -0.023(3)
C72 0.085(3) 0.043(2) 0.041(2) -0.0014(18) 0.017(2) -0.013(2)
C73 0.047(2) 0.042(2) 0.0363(19) -0.0097(16) 0.0042(17) -0.0043(17)
C74 0.060(2) 0.050(2) 0.040(2) -0.0063(18) 0.0105(19) -0.003(2)
C75 0.084(3) 0.064(3) 0.038(2) -0.014(2) 0.015(2) -0.006(2)
C76 0.089(3) 0.054(3) 0.060(3) -0.026(2) 0.016(3) -0.016(2)
C77 0.085(3) 0.040(2) 0.062(3) -0.011(2) 0.013(2) -0.011(2)
C78 0.054(2) 0.043(2) 0.046(2) -0.0002(18) 0.0070(19) -0.0014(18)
C79 0.054(3) 0.075(3) 0.096(4) -0.014(3) 0.023(3) -0.022(2)
C80 0.122(5) 0.107(5) 0.091(4) -0.041(4) 0.046(4) -0.024(4)
C81 0.086(4) 0.172(8) 0.119(5) -0.007(5) -0.002(4) 0.007(5)
C82 0.089(3) 0.050(2) 0.049(2) -0.003(2) 0.014(2) 0.003(2)
C83 0.126(5) 0.095(4) 0.072(3) 0.013(3) 0.003(4) 0.007(4)
C84 0.102(4) 0.142(6) 0.060(3) -0.024(3) 0.015(3) 0.022(4)
C85 0.086(3) 0.054(3) 0.042(2) -0.002(2) 0.018(2) -0.010(2)
C86 0.087(4) 0.082(4) 0.092(4) -0.002(3) 0.036(3) -0.019(3)
C87 0.100(4) 0.107(5) 0.113(5) 0.059(4) 0.011(4) 0.003(4)
C88 0.075(3) 0.047(2) 0.049(2) 0.010(2) 0.010(2) -0.004(2)
C89 0.069(3) 0.144(5) 0.054(3) 0.025(3) 0.008(2) -0.022(3)
C90 0.098(4) 0.084(4) 0.071(3) 0.017(3) 0.000(3) 0.008(3)
C91 0.053(2) 0.043(2) 0.0296(18) 0.0023(16) 0.0073(17) -0.0041(18)
C92 0.047(2) 0.042(2) 0.0300(17) 0.0022(16) 0.0060(16) 0.0008(17)
C93 0.056(2) 0.061(3) 0.044(2) 0.013(2) 0.0198(19) 0.006(2)
C94 0.050(2) 0.070(3) 0.053(2) 0.015(2) 0.022(2) 0.017(2)
C95 0.0385(19) 0.048(2) 0.0358(19) 0.0051(17) 0.0079(16) 0.0039(17)
C96 0.0408(19) 0.051(2) 0.0364(19) 0.0053(17) 0.0046(16) 0.0082(17)
C97 0.058(2) 0.043(2) 0.0311(18) 0.0030(16) 0.0060(17) 0.0056(18)
C98 0.068(3) 0.048(2) 0.0339(19) 0.0055(18) 0.0072(19) 0.002(2)
C99 0.096(4) 0.043(2) 0.055(3) 0.012(2) 0.016(3) 0.013(2)
C100 0.097(4) 0.066(3) 0.062(3) 0.023(2) 0.014(3) 0.034(3)
C101 0.063(3) 0.073(3) 0.065(3) 0.019(2) 0.015(2) 0.027(3)
C102 0.056(2) 0.060(3) 0.044(2) 0.008(2) 0.0112(19) 0.008(2)
C103 0.043(2) 0.042(2) 0.042(2) 0.0046(17) 0.0049(17) 0.0093(17)
C104 0.052(2) 0.048(2) 0.049(2) 0.0071(19) 0.0068(19) 0.0085(19)
C105 0.067(3) 0.049(3) 0.078(3) 0.008(2) 0.020(3) 0.012(2)
C106 0.073(3) 0.066(3) 0.067(3) 0.027(2) 0.016(2) 0.018(2)
C107 0.073(3) 0.068(3) 0.048(2) 0.020(2) 0.016(2) 0.018(2)
C108 0.055(2) 0.058(2) 0.040(2) 0.0082(19) 0.0126(19) 0.009(2)
C109 0.080(3) 0.044(2) 0.049(2) 0.0052(19) 0.003(2) -0.006(2)
C110 0.113(4) 0.077(4) 0.076(3) -0.013(3) 0.017(3) -0.027(3)
C111 0.085(4) 0.124(5) 0.057(3) 0.019(3) 0.015(3) -0.015(3)
C112 0.051(2) 0.068(3) 0.076(3) 0.009(2) 0.013(2) 0.005(2)
C113 0.087(4) 0.138(6) 0.106(5) 0.014(4) -0.011(4) -0.033(4)
C114 0.107(4) 0.086(4) 0.091(4) 0.043(3) 0.034(4) 0.015(3)
C115 0.074(3) 0.056(3) 0.051(2) -0.012(2) 0.011(2) 0.004(2)
C116 0.133(6) 0.121(5) 0.090(4) -0.031(4) 0.014(4) -0.035(5)
C117 0.083(4) 0.183(7) 0.066(3) -0.031(4) 0.014(3) 0.027(4)
C118 0.079(3) 0.061(3) 0.038(2) 0.005(2) 0.014(2) 0.017(2)
C119 0.081(3) 0.079(3) 0.078(3) 0.004(3) 0.026(3) 0.022(3)
C120 0.093(4) 0.095(4) 0.100(4) -0.027(4) 0.019(4) 0.005(3)
Li1 0.059(4) 0.055(4) 0.033(3) 0.006(3) 0.005(3) 0.002(3)
Li2 0.049(3) 0.043(3) 0.042(3) 0.001(3) 0.006(3) 0.006(3)
Li3 0.053(3) 0.044(3) 0.034(3) 0.001(3) 0.009(3) 0.002(3)
Li4 0.043(3) 0.039(3) 0.047(3) 0.006(3) 0.008(3) -0.002(3)
N1 0.0491(17) 0.0461(18) 0.0338(15) -0.0012(14) 0.0063(14) 0.0036(15)
N2 0.0435(17) 0.0427(17) 0.0317(15) 0.0032(13) 0.0075(13) 0.0027(14)
N3 0.0553(19) 0.0456(18) 0.0378(16) 0.0002(14) 0.0070(15) -0.0014(15)
N4 0.0438(16) 0.0430(17) 0.0356(15) 0.0030(14) 0.0051(14) 0.0058(14)
N5 0.0435(16) 0.0424(17) 0.0337(15) 0.0041(13) 0.0063(13) 0.0004(14)
N6 0.0526(18) 0.0407(17) 0.0416(17) 0.0069(14) 0.0086(15) 0.0023(15)
N7 0.0547(18) 0.0386(16) 0.0338(15) -0.0019(13) 0.0061(14) -0.0083(15)
N8 0.0385(15) 0.0327(15) 0.0287(14) -0.0020(12) 0.0057(12) -0.0026(13)
N9 0.0468(17) 0.0353(16) 0.0314(15) -0.0014(13) 0.0027(13) -0.0025(13)
N10 0.0468(17) 0.0353(16) 0.0328(15) 0.0033(13) 0.0024(13) 0.0017(13)
N11 0.0391(15) 0.0390(16) 0.0298(14) 0.0027(13) 0.0055(13) -0.0002(13)
N12 0.0436(16) 0.0461(18) 0.0323(15) 0.0055(14) 0.0047(13) 0.0044(14)

loop_
_atom_type_symbol
_atom_type_description
_atom_type_scat_dispersion_real
_atom_type_scat_dispersion_imag
_atom_type_scat_source
C C 0.0030 0.0020 'International Tables Vol C Tables 4.2.6.8 and 6.1.1.4'
H H 0.0000 0.0000 'International Tables Vol C Tables 4.2.6.8 and 6.1.1.4'
Li Li 0.0000 0.0000 'International Tables Vol C Tables 4.2.6.8 and 6.1.1.4'
N N 0.0060 0.0030 'International Tables Vol C Tables 4.2.6.8 and 6.1.1.4'

loop_
_geom_angle_atom_site_label_1
_geom_angle_atom_site_label_2
_geom_angle_atom_site_label_3
_geom_angle
N1 C1 C2 122.3(4)
N2 C2 C3 112.2(3)
N2 C2 C1 123.4(3)
C3 C2 C1 124.2(3)
C4 C3 C2 105.9(3)
C3 C4 C5 106.3(3)
N2 C5 C4 111.6(3)
N2 C5 C6 123.0(3)
C4 C5 C6 124.9(3)
N3 C6 C5 123.2(3)
C12 C7 C8 121.6(3)
C12 C7 N1 117.1(3)
C8 C7 N1 121.3(3)
C9 C8 C7 117.1(3)
C9 C8 C19 118.5(4)
C7 C8 C19 124.3(3)
C10 C9 C8 122.3(4)
C9 C10 C11 119.4(4)
C10 C11 C12 121.5(4)
C11 C12 C7 118.1(4)
C11 C12 C22 120.0(3)
C7 C12 C22 121.9(4)
C14 C13 C18 122.3(4)
C14 C13 N3 116.9(4)
C18 C13 N3 120.7(4)
C15 C14 C13 118.4(5)
C15 C14 C25 121.4(5)
C13 C14 C25 120.2(4)
C14 C15 C16 120.9(6)
C17 C16 C15 119.3(5)
C16 C17 C18 122.1(5)
C17 C18 C13 117.0(5)
C17 C18 C28 118.8(5)
C13 C18 C28 124.2(4)
C8 C19 C21 112.5(3)
C8 C19 C20 111.3(4)
C21 C19 C20 111.3(4)
C12 C22 C23 111.6(5)
C12 C22 C24 111.0(4)
C23 C22 C24 110.6(4)
C27 C25 C26 112.3(5)
C27 C25 C14 110.4(5)
C26 C25 C14 111.9(6)
C18 C28 C30 112.2(4)
C18 C28 C29 111.5(4)
C30 C28 C29 110.2(4)
N4 C31 C32 122.3(3)
N5 C32 C33 111.6(3)
N5 C32 C31 122.9(3)
C33 C32 C31 125.3(3)
C34 C33 C32 106.2(3)
C33 C34 C35 106.3(3)
N5 C35 C34 111.7(3)
N5 C35 C36 123.0(3)
C34 C35 C36 124.9(3)
N6 C36 C35 122.8(3)
C42 C37 C38 122.1(4)
C42 C37 N4 117.7(3)
C38 C37 N4 120.1(3)
C39 C38 C37 116.6(4)
C39 C38 C49 119.9(4)
C37 C38 C49 123.5(3)
C40 C39 C38 121.9(4)
C39 C40 C41 120.0(4)
C40 C41 C42 120.7(4)
C37 C42 C41 118.6(4)
C37 C42 C52 121.1(4)
C41 C42 C52 120.3(4)
C48 C43 C44 121.6(4)
C48 C43 N6 117.5(3)
C44 C43 N6 120.8(4)
C45 C44 C43 117.3(4)
C45 C44 C55 119.5(4)
C43 C44 C55 122.9(4)
C46 C45 C44 120.8(4)
C47 C46 C45 121.9(5)
C46 C47 C48 119.5(5)
C43 C48 C47 118.5(4)
C43 C48 C58 120.0(4)
C47 C48 C58 121.5(4)
C50 C49 C51 109.5(4)
C50 C49 C38 112.9(4)
C51 C49 C38 111.4(4)
C54 C52 C53 111.7(4)
C54 C52 C42 110.3(4)
C53 C52 C42 112.5(4)
C56 C55 C57 111.0(4)
C56 C55 C44 111.6(4)
C57 C55 C44 112.2(4)
C60 C58 C59 114.0(5)
C60 C58 C48 111.6(5)
C59 C58 C48 113.2(5)
N7 C61 C62 123.9(3)
N8 C62 C63 111.6(3)
N8 C62 C61 122.9(3)
C63 C62 C61 125.1(3)
C64 C63 C62 106.1(3)
C63 C64 C65 106.6(3)
N8 C65 C64 111.9(3)
N8 C65 C66 123.0(3)
C64 C65 C66 125.0(3)
N9 C66 C65 122.5(3)
C68 C67 C72 122.7(4)
C68 C67 N7 117.3(4)
C72 C67 N7 120.0(4)
C67 C68 C69 117.7(5)
C67 C68 C79 121.4(4)
C69 C68 C79 120.9(4)
C70 C69 C68 119.9(5)
C71 C70 C69 121.8(5)
C70 C71 C72 120.5(5)
C71 C72 C67 117.4(5)
C71 C72 C82 118.8(4)
C67 C72 C82 123.8(4)
C74 C73 C78 121.6(3)
C74 C73 N9 117.0(3)
C78 C73 N9 121.3(3)
C73 C74 C75 118.2(4)
C73 C74 C85 121.4(3)
C75 C74 C85 120.3(3)
C76 C75 C74 120.9(4)
C75 C76 C77 120.5(4)
C76 C77 C78 121.2(4)
C77 C78 C73 117.5(3)
C77 C78 C88 118.4(4)
C73 C78 C88 124.1(3)
C80 C79 C81 110.7(5)
C80 C79 C68 110.2(5)
C81 C79 C68 112.6(5)
C83 C82 C84 111.8(4)
C83 C82 C72 112.6(4)
C84 C82 C72 110.6(4)
C86 C85 C87 111.3(4)
C86 C85 C74 111.8(4)
C87 C85 C74 111.6(4)
C89 C88 C90 111.1(4)
C89 C88 C78 111.2(4)
C90 C88 C78 112.5(4)
N10 C91 C92 122.9(3)
N11 C92 C93 111.5(3)
N11 C92 C91 123.5(3)
C93 C92 C91 124.6(3)
C94 C93 C92 106.4(3)
C93 C94 C95 106.4(3)
N11 C95 C94 111.6(3)
N11 C95 C96 122.5(3)
C94 C95 C96 125.7(3)
N12 C96 C95 122.8(3)
C98 C97 C102 121.8(4)
C98 C97 N10 120.1(4)
C102 C97 N10 118.0(3)
C97 C98 C99 117.1(4)
C97 C98 C109 123.5(4)
C99 C98 C109 119.3(4)
C100 C99 C98 121.4(4)
C99 C100 C101 120.5(4)
C100 C101 C102 120.7(5)
C101 C102 C97 118.4(4)
C101 C102 C112 120.9(4)
C97 C102 C112 120.7(4)
C104 C103 C108 121.3(3)
C104 C103 N12 121.9(3)
C108 C103 N12 116.8(3)
C105 C104 C103 117.9(4)
C105 C104 C115 119.9(4)
C103 C104 C115 122.2(4)
C104 C105 C106 121.9(4)
C107 C106 C105 119.5(4)
C106 C107 C108 121.6(4)
C107 C108 C103 117.8(4)
C107 C108 C118 121.1(4)
C103 C108 C118 121.1(3)
C111 C109 C110 110.5(4)
C111 C109 C98 112.3(4)
C110 C109 C98 111.8(4)
C102 C112 C114 110.2(4)
C102 C112 C113 112.7(4)
C114 C112 C113 111.1(4)
C117 C115 C116 111.4(5)
C117 C115 C104 111.3(4)
C116 C115 C104 113.3(4)
C119 C118 C120 110.9(4)
C119 C118 C108 111.8(4)
C120 C118 C108 112.2(4)
C1 N1 C7 117.2(3)
C2 N2 C5 104.0(3)
C6 N3 C13 117.7(3)
C31 N4 C37 118.4(3)
C35 N5 C32 104.2(3)
C36 N6 C43 116.8(3)
C61 N7 C67 116.9(3)
C65 N8 C62 103.8(2)
C66 N9 C73 117.9(3)
C91 N10 C97 117.2(3)
C95 N11 C92 104.2(3)
C96 N12 C103 118.3(3)

loop_
_geom_bond_atom_site_label_1
_geom_bond_atom_site_label_2
_geom_bond_distance
C1 N1 1.294(4)
C1 C2 1.425(5)
C2 N2 1.369(5)
C2 C3 1.406(5)
C3 C4 1.393(6)
C4 C5 1.401(5)
C5 N2 1.386(4)
C5 C6 1.429(5)
C6 N3 1.291(4)
C7 C12 1.406(5)
C7 C8 1.406(5)
C7 N1 1.437(5)
C8 C9 1.399(6)
C8 C19 1.512(5)
C9 C10 1.369(6)
C10 C11 1.385(6)
C11 C12 1.387(6)
C12 C22 1.504(6)
C13 C14 1.399(6)
C13 C18 1.410(6)
C13 N3 1.441(5)
C14 C15 1.387(7)
C14 C25 1.532(7)
C15 C16 1.396(8)
C16 C17 1.387(9)
C17 C18 1.390(6)
C18 C28 1.523(7)
C19 C21 1.523(6)
C19 C20 1.532(6)
C22 C23 1.531(8)
C22 C24 1.541(7)
C25 C27 1.505(8)
C25 C26 1.517(9)
C28 C30 1.539(7)
C28 C29 1.542(6)
C31 N4 1.300(4)
C31 C32 1.423(5)
C32 N5 1.381(4)
C32 C33 1.406(5)
C33 C34 1.383(6)
C34 C35 1.411(5)
C35 N5 1.370(4)
C35 C36 1.422(5)
C36 N6 1.299(4)
C37 C42 1.388(5)
C37 C38 1.412(5)
C37 N4 1.428(5)
C38 C39 1.402(6)
C38 C49 1.528(5)
C39 C40 1.372(6)
C40 C41 1.380(6)
C41 C42 1.391(6)
C42 C52 1.522(6)
C43 C48 1.401(6)
C43 C44 1.404(5)
C43 N6 1.432(5)
C44 C45 1.394(6)
C44 C55 1.534(6)
C45 C46 1.375(7)
C46 C47 1.364(7)
C47 C48 1.403(7)
C48 C58 1.531(7)
C49 C50 1.517(6)
C49 C51 1.528(6)
C52 C54 1.517(6)
C52 C53 1.520(7)
C55 C56 1.507(6)
C55 C57 1.527(6)
C58 C60 1.487(9)
C58 C59 1.490(7)
C61 N7 1.292(4)
C61 C62 1.423(5)
C62 N8 1.378(4)
C62 C63 1.405(5)
C63 C64 1.375(5)
C64 C65 1.399(4)
C65 N8 1.370(4)
C65 C66 1.439(5)
C66 N9 1.285(4)
C67 C68 1.400(6)
C67 C72 1.411(6)
C67 N7 1.437(5)
C68 C69 1.400(6)
C68 C79 1.528(7)
C69 C70 1.394(8)
C70 C71 1.365(8)
C71 C72 1.402(6)
C72 C82 1.533(7)
C73 C74 1.397(5)
C73 C78 1.408(5)
C73 N9 1.426(4)
C74 C75 1.397(6)
C74 C85 1.529(5)
C75 C76 1.369(6)
C76 C77 1.378(6)
C77 C78 1.399(6)
C78 C88 1.525(5)
C79 C80 1.526(7)
C79 C81 1.526(9)
C82 C83 1.519(7)
C82 C84 1.521(6)
C85 C86 1.512(6)
C85 C87 1.515(8)
C88 C89 1.499(6)
C88 C90 1.524(7)
C91 N10 1.294(4)
C91 C92 1.424(5)
C92 N11 1.379(4)
C92 C93 1.404(5)
C93 C94 1.378(6)
C94 C95 1.406(4)
C95 N11 1.371(4)
C95 C96 1.424(5)
C96 N12 1.279(4)
C97 C98 1.405(5)
C97 C102 1.407(6)
C97 N10 1.439(5)
C98 C99 1.405(6)
C98 C109 1.531(6)
C99 C100 1.377(7)
C100 C101 1.382(7)
C101 C102 1.388(6)
C102 C112 1.522(6)
C103 C104 1.407(5)
C103 C108 1.411(5)
C103 N12 1.429(5)
C104 C105 1.375(6)
C104 C115 1.543(5)
C105 C106 1.386(6)
C106 C107 1.371(6)
C107 C108 1.387(6)
C108 C118 1.522(6)
C109 C111 1.515(6)
C109 C110 1.522(6)
C112 C114 1.524(6)
C112 C113 1.531(8)
C115 C117 1.501(7)
C115 C116 1.506(7)
C118 C119 1.509(6)
C118 C120 1.518(7)
